data_7130354
loop_
_publ_author_name
'Bischoff, Inga-Alexandra'
'Morgenstern, Bernd'
'Sch\"afer, Andr\'e'

_publ_section_title
;
 Heavier N-heterocyclic half-sandwich tetrylenes
;
_journal_name_full 'Chemical Communications'
_journal_paper_doi 10.1039/D2CC03107H
_journal_year 2022
_chemical_formula_moiety 'C20 H27 Ge N O5 Si W'
_chemical_formula_sum 'C20 H27 Ge N O5 Si W'
_chemical_formula_weight 645.95
_chemical_properties_physical Air-sensitive,Moisture-sensitive
_space_group_crystal_system monoclinic
_space_group_IT_number 14
_space_group_name_Hall '-P 2yn'
_space_group_name_H-M_alt 'P 1 21/n 1'
_atom_sites_solution_hydrogens geom
_atom_sites_solution_primary direct
_atom_sites_solution_secondary difmap
_audit_creation_method SHELXL-2018/3
_audit_update_record
;
2022-07-04 deposited with the CCDC.	2022-07-12 downloaded from the CCDC.
;
_cell_angle_alpha 90
_cell_angle_beta 100.750(2)
_cell_angle_gamma 90
_cell_formula_units_Z 4
_cell_length_a 9.1997(4)
_cell_length_b 26.2141(10)
_cell_length_c 10.2037(4)
_cell_measurement_reflns_used 9906
_cell_measurement_temperature 133(2)
_cell_measurement_theta_max 27.85
_cell_measurement_theta_min 2.38
_cell_volume 2417.56(17)
_computing_cell_refinement 'SAINT  (Bruker, 2019)'
_computing_data_collection 'APEX 3 (Bruker, 2019)'
_computing_data_reduction 'SAINT  (Bruker, 2019)'
_computing_molecular_graphics 'DIAMOND, (Brandenburg, 2018)'
_computing_publication_material 'SHELXL-2018/3 (Sheldrick, 2018)'
_computing_structure_refinement
;
SHELXL-2018/3 (Sheldrick, 2018),                                              
SHELXLe Rev 1000 (Huebschle et al., 2011)
;
_computing_structure_solution 'SHELXT 2018/2 (Sheldrick, 2018)'
_diffrn_ambient_temperature 133(2)
_diffrn_measured_fraction_theta_full 0.999
_diffrn_measured_fraction_theta_max 0.998
_diffrn_measurement_device_type 'Bruker AXS D8 Venture, Photon II'
_diffrn_measurement_method '\f and \w scans'
_diffrn_radiation_type MoK\a
_diffrn_radiation_wavelength 0.71073
_diffrn_reflns_av_R_equivalents 0.0382
_diffrn_reflns_av_unetI/netI 0.0263
_diffrn_reflns_Laue_measured_fraction_full 0.999
_diffrn_reflns_Laue_measured_fraction_max 0.998
_diffrn_reflns_limit_h_max 12
_diffrn_reflns_limit_h_min -10
_diffrn_reflns_limit_k_max 34
_diffrn_reflns_limit_k_min -34
_diffrn_reflns_limit_l_max 13
_diffrn_reflns_limit_l_min -13
_diffrn_reflns_number 32787
_diffrn_reflns_point_group_measured_fraction_full 0.999
_diffrn_reflns_point_group_measured_fraction_max 0.998
_diffrn_reflns_theta_full 25.242
_diffrn_reflns_theta_max 27.902
_diffrn_reflns_theta_min 2.175
_diffrn_source 'INCOATEC I\^A?S microfocus sealed tube'
_exptl_absorpt_coefficient_mu 6.075
_exptl_absorpt_correction_T_max 0.7456
_exptl_absorpt_correction_T_min 0.5176
_exptl_absorpt_correction_type multi-scan
_exptl_absorpt_process_details
;
 SADABS 2016/2: Krause, L., Herbst-Irmer, R., Sheldrick G.M. & Stalke D.,
 J. Appl. Cryst. 48 (2015) 3-10
;
_exptl_crystal_colour yellow
_exptl_crystal_density_diffrn 1.775
_exptl_crystal_density_meas ?
_exptl_crystal_description block
_exptl_crystal_F_000 1256
_exptl_crystal_recrystallization_method 'Re-crystallisation from solvent: Toluene'
_exptl_crystal_size_max 0.200
_exptl_crystal_size_mid 0.180
_exptl_crystal_size_min 0.030
_refine_diff_density_max 0.557
_refine_diff_density_min -0.991
_refine_diff_density_rms 0.098
_refine_ls_extinction_method none
_refine_ls_goodness_of_fit_ref 1.078
_refine_ls_hydrogen_treatment constr
_refine_ls_matrix_type full
_refine_ls_number_parameters 271
_refine_ls_number_reflns 5770
_refine_ls_number_restraints 0
_refine_ls_restrained_S_all 1.078
_refine_ls_R_factor_all 0.0299
_refine_ls_R_factor_gt 0.0220
_refine_ls_shift/su_max 0.001
_refine_ls_shift/su_mean 0.000
_refine_ls_structure_factor_coef Fsqd
_refine_ls_weighting_details 'w=1/[\s^2^(Fo^2^)+(0.0116P)^2^+2.4981P] where P=(Fo^2^+2Fc^2^)/3'
_refine_ls_weighting_scheme calc
_refine_ls_wR_factor_gt 0.0426
_refine_ls_wR_factor_ref 0.0453
_reflns_Friedel_coverage 0.000
_reflns_number_gt 4998
_reflns_number_total 5770
_reflns_threshold_expression 'I > 2\s(I)'
_cod_data_source_file d2cc03107h3.cif
_cod_data_source_block sh4900_a
_cod_depositor_comments
;
The following automatic conversions were performed:

data item '_exptl_crystal_density_meas' value 'not measured' was
changed to '?' -- the value is perceived as not measured.

Automatic conversion script
Id: cif_fix_values 7556 2019-12-06 15:28:31Z antanas 
;
_cod_original_sg_symbol_H-M 'P 21/n'
_cod_database_code 7130354
_shelx_shelxl_version_number 2018/3
_shelx_space_group_comment
;
The symmetry employed for this shelxl refinement is uniquely defined
by the following loop, which should always be used as a source of
symmetry information in preference to the above space-group names.
They are only intended as comments.
;
_shelx_estimated_absorpt_t_min 0.376
_shelx_estimated_absorpt_t_max 0.839

loop_
_space_group_symop_operation_xyz
'x, y, z'
'-x+1/2, y+1/2, -z+1/2'
'-x, -y, -z'
'x-1/2, -y-1/2, z-1/2'

loop_
_atom_site_label
_atom_site_type_symbol
_atom_site_fract_x
_atom_site_fract_y
_atom_site_fract_z
_atom_site_U_iso_or_equiv
_atom_site_adp_type
_atom_site_occupancy
_atom_site_site_symmetry_order
_atom_site_calc_flag
_atom_site_refinement_flags_posn
_atom_site_refinement_flags_adp
_atom_site_refinement_flags_occupancy
_atom_site_disorder_assembly
_atom_site_disorder_group
W1 W 0.58410(2) 0.30384(2) 0.41823(2) 0.02296(4) Uani 1 1 d . . . . .
Ge1 Ge 0.70092(3) 0.35822(2) 0.26120(3) 0.02372(7) Uani 1 1 d . . . . .
Si1 Si 0.84349(9) 0.41652(3) 0.10989(8) 0.03047(18) Uani 1 1 d . . . . .
O1 O 0.4477(3) 0.24254(10) 0.6321(3) 0.0493(6) Uani 1 1 d . . . . .
O2 O 0.8935(2) 0.30670(9) 0.6197(2) 0.0399(5) Uani 1 1 d . . . . .
O3 O 0.4781(3) 0.40458(9) 0.5463(3) 0.0475(6) Uani 1 1 d . . . . .
O4 O 0.2813(2) 0.29708(10) 0.2108(3) 0.0503(7) Uani 1 1 d . . . . .
O5 O 0.6911(3) 0.20165(10) 0.2970(3) 0.0572(8) Uani 1 1 d . . . . .
N1 N 0.7036(3) 0.36980(9) 0.0855(2) 0.0281(5) Uani 1 1 d . . . . .
C1 C 0.8447(3) 0.41699(10) 0.2951(3) 0.0261(6) Uani 1 1 d . . . . .
C2 C 0.7557(3) 0.45375(11) 0.3589(3) 0.0296(6) Uani 1 1 d . . . . .
C3 C 0.8198(3) 0.45796(11) 0.4906(3) 0.0306(6) Uani 1 1 d . . . . .
C4 C 0.9494(3) 0.42606(11) 0.5177(3) 0.0297(6) Uani 1 1 d . . . . .
C5 C 0.9671(3) 0.40189(11) 0.4038(3) 0.0273(6) Uani 1 1 d . . . . .
C6 C 1.0871(3) 0.36429(13) 0.3897(3) 0.0384(8) Uani 1 1 d . . . . .
H6A H 1.130186 0.350458 0.477626 0.058 Uiso 1 1 calc R U . . .
H6B H 1.164197 0.381542 0.351766 0.058 Uiso 1 1 calc R U . . .
H6C H 1.044910 0.336429 0.330643 0.058 Uiso 1 1 calc R U . . .
C7 C 1.0463(4) 0.42190(14) 0.6526(3) 0.0455(9) Uani 1 1 d . . . . .
H7A H 0.988502 0.408485 0.716496 0.068 Uiso 1 1 calc R U . . .
H7B H 1.084955 0.455694 0.681831 0.068 Uiso 1 1 calc R U . . .
H7C H 1.128922 0.398790 0.647876 0.068 Uiso 1 1 calc R U . . .
C8 C 0.7682(4) 0.49096(13) 0.5929(4) 0.0463(9) Uani 1 1 d . . . . .
H8A H 0.848656 0.513663 0.633612 0.070 Uiso 1 1 calc R U . . .
H8B H 0.738813 0.469385 0.661961 0.070 Uiso 1 1 calc R U . . .
H8C H 0.683324 0.511389 0.549974 0.070 Uiso 1 1 calc R U . . .
C9 C 0.6190(4) 0.48099(13) 0.2897(4) 0.0441(8) Uani 1 1 d . . . . .
H9A H 0.646644 0.514070 0.256879 0.066 Uiso 1 1 calc R U . . .
H9B H 0.551953 0.486312 0.352658 0.066 Uiso 1 1 calc R U . . .
H9C H 0.569282 0.460365 0.214437 0.066 Uiso 1 1 calc R U . . .
C10 C 0.7902(4) 0.47772(13) 0.0207(4) 0.0485(9) Uani 1 1 d . . . . .
H10A H 0.854967 0.505121 0.062901 0.073 Uiso 1 1 calc R U . . .
H10B H 0.687275 0.485876 0.025203 0.073 Uiso 1 1 calc R U . . .
H10C H 0.800331 0.474347 -0.072799 0.073 Uiso 1 1 calc R U . . .
C11 C 1.0215(4) 0.39528(14) 0.0649(3) 0.0429(8) Uani 1 1 d . . . . .
H11A H 1.041455 0.359881 0.093542 0.064 Uiso 1 1 calc R U . . .
H11B H 1.102038 0.417203 0.109379 0.064 Uiso 1 1 calc R U . . .
H11C H 1.014384 0.397598 -0.031983 0.064 Uiso 1 1 calc R U . . .
C12 C 0.6149(4) 0.34772(13) -0.0375(3) 0.0352(7) Uani 1 1 d . . . . .
C13 C 0.4796(4) 0.38112(16) -0.0817(4) 0.0614(12) Uani 1 1 d . . . . .
H13A H 0.418527 0.381077 -0.012632 0.092 Uiso 1 1 calc R U . . .
H13B H 0.421829 0.367753 -0.165106 0.092 Uiso 1 1 calc R U . . .
H13C H 0.511190 0.416063 -0.095956 0.092 Uiso 1 1 calc R U . . .
C14 C 0.5675(4) 0.29354(13) -0.0117(3) 0.0411(8) Uani 1 1 d . . . . .
H14A H 0.504524 0.294107 0.055861 0.062 Uiso 1 1 calc R U . . .
H14B H 0.655378 0.272676 0.020306 0.062 Uiso 1 1 calc R U . . .
H14C H 0.512222 0.278976 -0.094636 0.062 Uiso 1 1 calc R U . . .
C15 C 0.7106(5) 0.34600(18) -0.1452(3) 0.0584(11) Uani 1 1 d . . . . .
H15A H 0.797873 0.324720 -0.114478 0.088 Uiso 1 1 calc R U . . .
H15B H 0.742103 0.380644 -0.162796 0.088 Uiso 1 1 calc R U . . .
H15C H 0.653003 0.331535 -0.227300 0.088 Uiso 1 1 calc R U . . .
C16 C 0.4969(3) 0.26426(12) 0.5535(3) 0.0322(7) Uani 1 1 d . . . . .
C17 C 0.7834(3) 0.30675(11) 0.5470(3) 0.0274(6) Uani 1 1 d . . . . .
C18 C 0.5161(3) 0.36921(12) 0.4975(3) 0.0304(6) Uani 1 1 d . . . . .
C19 C 0.3893(3) 0.29993(11) 0.2851(3) 0.0318(7) Uani 1 1 d . . . . .
C20 C 0.6531(3) 0.23797(12) 0.3402(3) 0.0336(7) Uani 1 1 d . . . . .

loop_
_atom_site_aniso_label
_atom_site_aniso_U_11
_atom_site_aniso_U_22
_atom_site_aniso_U_33
_atom_site_aniso_U_23
_atom_site_aniso_U_13
_atom_site_aniso_U_12
W1 0.02340(6) 0.02228(6) 0.02258(6) 0.00003(5) 0.00270(4) -0.00103(5)
Ge1 0.02628(14) 0.02390(14) 0.02060(14) 0.00017(12) 0.00339(11) -0.00163(12)
Si1 0.0374(5) 0.0290(4) 0.0251(4) 0.0009(3) 0.0064(3) -0.0072(4)
O1 0.0479(14) 0.0532(16) 0.0486(15) 0.0125(13) 0.0138(12) -0.0114(12)
O2 0.0337(12) 0.0408(13) 0.0396(13) 0.0078(11) -0.0076(10) -0.0060(10)
O3 0.0541(15) 0.0381(13) 0.0530(16) -0.0098(12) 0.0169(12) 0.0066(12)
O4 0.0303(12) 0.0609(17) 0.0532(16) -0.0248(13) -0.0089(11) 0.0105(11)
O5 0.0430(14) 0.0471(15) 0.074(2) -0.0257(14) -0.0078(13) 0.0141(12)
N1 0.0341(13) 0.0293(13) 0.0198(11) 0.0010(10) 0.0024(10) -0.0023(10)
C1 0.0282(14) 0.0211(13) 0.0285(15) -0.0014(12) 0.0043(12) -0.0020(11)
C2 0.0321(15) 0.0219(14) 0.0361(17) 0.0010(13) 0.0097(13) -0.0023(12)
C3 0.0403(16) 0.0226(14) 0.0318(16) -0.0038(12) 0.0141(13) -0.0063(12)
C4 0.0368(16) 0.0258(14) 0.0264(15) -0.0003(12) 0.0054(12) -0.0090(12)
C5 0.0286(14) 0.0260(14) 0.0274(15) -0.0004(12) 0.0055(12) -0.0049(12)
C6 0.0353(17) 0.0366(17) 0.0419(19) -0.0006(15) 0.0031(15) 0.0051(14)
C7 0.059(2) 0.045(2) 0.0282(17) -0.0020(15) -0.0016(16) -0.0145(17)
C8 0.063(2) 0.0349(18) 0.046(2) -0.0109(16) 0.0250(18) -0.0059(17)
C9 0.0382(18) 0.0370(18) 0.056(2) 0.0002(17) 0.0063(16) 0.0100(15)
C10 0.069(2) 0.0357(18) 0.040(2) 0.0089(16) 0.0079(18) -0.0082(17)
C11 0.0422(19) 0.055(2) 0.0349(18) -0.0030(16) 0.0164(15) -0.0099(16)
C12 0.0405(17) 0.0411(18) 0.0210(14) -0.0002(13) -0.0021(12) -0.0087(14)
C13 0.060(3) 0.053(2) 0.058(3) 0.003(2) -0.025(2) -0.005(2)
C14 0.052(2) 0.0391(18) 0.0289(17) -0.0065(14) -0.0012(15) -0.0136(16)
C15 0.072(3) 0.080(3) 0.0239(17) -0.0126(19) 0.0110(17) -0.029(2)
C16 0.0295(15) 0.0303(15) 0.0360(17) -0.0018(14) 0.0039(13) -0.0039(13)
C17 0.0301(15) 0.0246(14) 0.0275(14) 0.0024(12) 0.0054(12) -0.0017(12)
C18 0.0325(15) 0.0312(16) 0.0278(15) 0.0018(13) 0.0061(12) 0.0010(13)
C19 0.0308(15) 0.0295(15) 0.0359(17) -0.0077(14) 0.0082(13) 0.0029(13)
C20 0.0283(15) 0.0314(17) 0.0372(17) -0.0044(14) -0.0038(13) 0.0032(13)

loop_
_atom_type_symbol
_atom_type_description
_atom_type_scat_dispersion_real
_atom_type_scat_dispersion_imag
_atom_type_scat_source
C C 0.0033 0.0016 'International Tables Vol C Tables 4.2.6.8 and 6.1.1.4'
H H 0.0000 0.0000 'International Tables Vol C Tables 4.2.6.8 and 6.1.1.4'
N N 0.0061 0.0033 'International Tables Vol C Tables 4.2.6.8 and 6.1.1.4'
O O 0.0106 0.0060 'International Tables Vol C Tables 4.2.6.8 and 6.1.1.4'
Si Si 0.0817 0.0704 'International Tables Vol C Tables 4.2.6.8 and 6.1.1.4'
Ge Ge 0.1547 1.8001 'International Tables Vol C Tables 4.2.6.8 and 6.1.1.4'
W W -0.8490 6.8722 'International Tables Vol C Tables 4.2.6.8 and 6.1.1.4'

loop_
_geom_angle_atom_site_label_1
_geom_angle_atom_site_label_2
_geom_angle_atom_site_label_3
_geom_angle
_geom_angle_site_symmetry_1
_geom_angle_site_symmetry_3
_geom_angle_publ_flag
C16 W1 C19 91.01(12) . . ?
C16 W1 C18 88.30(12) . . ?
C19 W1 C18 90.58(12) . . ?
C16 W1 C17 90.17(12) . . ?
C19 W1 C17 178.03(12) . . ?
C18 W1 C17 91.04(12) . . ?
C16 W1 C20 91.36(13) . . ?
C19 W1 C20 89.80(11) . . ?
C18 W1 C20 179.50(12) . . ?
C17 W1 C20 88.59(11) . . ?
C16 W1 Ge1 175.86(9) . . ?
C19 W1 Ge1 91.77(9) . . ?
C18 W1 Ge1 88.61(9) . . ?
C17 W1 Ge1 87.14(8) . . ?
C20 W1 Ge1 91.71(9) . . ?
N1 Ge1 C1 84.99(11) . . ?
N1 Ge1 W1 143.34(8) . . ?
C1 Ge1 W1 131.62(8) . . ?
N1 Si1 C10 114.27(15) . . ?
N1 Si1 C11 114.18(14) . . ?
C10 Si1 C11 107.43(17) . . ?
N1 Si1 C1 90.79(12) . . ?
C10 Si1 C1 115.78(15) . . ?
C11 Si1 C1 113.99(15) . . ?
C12 N1 Si1 131.6(2) . . ?
C12 N1 Ge1 131.4(2) . . ?
Si1 N1 Ge1 96.93(11) . . ?
C5 C1 C2 104.4(2) . . ?
C5 C1 Si1 127.7(2) . . ?
C2 C1 Si1 122.7(2) . . ?
C5 C1 Ge1 107.88(19) . . ?
C2 C1 Ge1 99.90(18) . . ?
Si1 C1 Ge1 86.68(12) . . ?
C3 C2 C1 108.0(3) . . ?
C3 C2 C9 126.4(3) . . ?
C1 C2 C9 125.6(3) . . ?
C2 C3 C4 109.4(3) . . ?
C2 C3 C8 126.6(3) . . ?
C4 C3 C8 124.0(3) . . ?
C5 C4 C3 109.5(3) . . ?
C5 C4 C7 127.3(3) . . ?
C3 C4 C7 123.2(3) . . ?
C4 C5 C1 108.7(3) . . ?
C4 C5 C6 126.4(3) . . ?
C1 C5 C6 124.9(3) . . ?
N1 C12 C13 108.5(3) . . ?
N1 C12 C14 110.4(3) . . ?
C13 C12 C14 110.1(3) . . ?
N1 C12 C15 108.7(3) . . ?
C13 C12 C15 110.6(3) . . ?
C14 C12 C15 108.5(3) . . ?
O1 C16 W1 178.6(3) . . ?
O2 C17 W1 177.7(3) . . ?
O3 C18 W1 177.3(3) . . ?
O4 C19 W1 179.1(3) . . ?
O5 C20 W1 179.9(4) . . ?

loop_
_geom_bond_atom_site_label_1
_geom_bond_atom_site_label_2
_geom_bond_distance
_geom_bond_site_symmetry_2
_geom_bond_publ_flag
W1 C16 2.009(3) . ?
W1 C19 2.039(3) . ?
W1 C18 2.042(3) . ?
W1 C17 2.048(3) . ?
W1 C20 2.051(3) . ?
W1 Ge1 2.5293(3) . ?
Ge1 N1 1.823(2) . ?
Ge1 C1 2.018(3) . ?
Si1 N1 1.760(3) . ?
Si1 C10 1.864(3) . ?
Si1 C11 1.866(3) . ?
Si1 C1 1.888(3) . ?
O1 C16 1.144(4) . ?
O2 C17 1.139(3) . ?
O3 C18 1.138(4) . ?
O4 C19 1.135(4) . ?
O5 C20 1.131(4) . ?
N1 C12 1.481(4) . ?
C1 C5 1.479(4) . ?
C1 C2 1.491(4) . ?
C2 C3 1.367(4) . ?
C2 C9 1.503(4) . ?
C3 C4 1.440(4) . ?
C3 C8 1.500(4) . ?
C4 C5 1.359(4) . ?
C4 C7 1.499(4) . ?
C5 C6 1.507(4) . ?
C12 C13 1.520(5) . ?
C12 C14 1.523(4) . ?
C12 C15 1.532(5) . ?

loop_
_geom_torsion_atom_site_label_1
_geom_torsion_atom_site_label_2
_geom_torsion_atom_site_label_3
_geom_torsion_atom_site_label_4
_geom_torsion
_geom_torsion_site_symmetry_1
_geom_torsion_site_symmetry_2
_geom_torsion_site_symmetry_3
_geom_torsion_site_symmetry_4
_geom_torsion_publ_flag
C10 Si1 N1 C12 53.7(3) . . . . ?
C11 Si1 N1 C12 -70.5(3) . . . . ?
C1 Si1 N1 C12 172.6(3) . . . . ?
C10 Si1 N1 Ge1 -125.31(16) . . . . ?
C11 Si1 N1 Ge1 110.45(15) . . . . ?
C1 Si1 N1 Ge1 -6.41(13) . . . . ?
C1 Ge1 N1 C12 -173.0(3) . . . . ?
W1 Ge1 N1 C12 4.3(4) . . . . ?
C1 Ge1 N1 Si1 6.02(12) . . . . ?
W1 Ge1 N1 Si1 -176.73(4) . . . . ?
N1 Si1 C1 C5 115.9(3) . . . . ?
C10 Si1 C1 C5 -126.6(3) . . . . ?
C11 Si1 C1 C5 -1.2(3) . . . . ?
N1 Si1 C1 C2 -93.9(2) . . . . ?
C10 Si1 C1 C2 23.7(3) . . . . ?
C11 Si1 C1 C2 149.1(2) . . . . ?
N1 Si1 C1 Ge1 5.75(11) . . . . ?
C10 Si1 C1 Ge1 123.34(15) . . . . ?
C11 Si1 C1 Ge1 -111.27(15) . . . . ?
C5 C1 C2 C3 -1.2(3) . . . . ?
Si1 C1 C2 C3 -157.2(2) . . . . ?
Ge1 C1 C2 C3 110.3(2) . . . . ?
C5 C1 C2 C9 179.1(3) . . . . ?
Si1 C1 C2 C9 23.0(4) . . . . ?
Ge1 C1 C2 C9 -69.4(3) . . . . ?
C1 C2 C3 C4 0.7(3) . . . . ?
C9 C2 C3 C4 -179.6(3) . . . . ?
C1 C2 C3 C8 179.6(3) . . . . ?
C9 C2 C3 C8 -0.7(5) . . . . ?
C2 C3 C4 C5 0.0(3) . . . . ?
C8 C3 C4 C5 -178.9(3) . . . . ?
C2 C3 C4 C7 179.7(3) . . . . ?
C8 C3 C4 C7 0.8(5) . . . . ?
C3 C4 C5 C1 -0.8(3) . . . . ?
C7 C4 C5 C1 179.5(3) . . . . ?
C3 C4 C5 C6 -178.6(3) . . . . ?
C7 C4 C5 C6 1.7(5) . . . . ?
C2 C1 C5 C4 1.2(3) . . . . ?
Si1 C1 C5 C4 155.7(2) . . . . ?
Ge1 C1 C5 C4 -104.4(2) . . . . ?
C2 C1 C5 C6 179.1(3) . . . . ?
Si1 C1 C5 C6 -26.5(4) . . . . ?
Ge1 C1 C5 C6 73.4(3) . . . . ?
Si1 N1 C12 C13 -87.3(3) . . . . ?
Ge1 N1 C12 C13 91.4(3) . . . . ?
Si1 N1 C12 C14 151.9(2) . . . . ?
Ge1 N1 C12 C14 -29.4(4) . . . . ?
Si1 N1 C12 C15 33.0(4) . . . . ?
Ge1 N1 C12 C15 -148.3(3) . . . . ?
